data_1517072
loop_
_publ_author_name
'Peng, Jing'
'Chen, Chao'
'Chen, Junjie'
'Su, Xiang'
'Xi, Chanjuan'
'Chen, Hui'

_publ_section_title
;
 Cu-Catalyzed Arylcarbocyclization of Alkynes with Diaryliodonium Salts
 through C-C Bond Formation on Inert C(sp3)-H Bond.
;
_journal_issue 14
_journal_name_full 'Organic letters'
_journal_page_first 3776
_journal_paper_doi 10.1021/ol501655g
_journal_volume 16
_journal_year 2014
_chemical_formula_sum 'C20 H22'
_chemical_formula_weight 262.38
_chemical_name_systematic
; 
 ? 
;
_space_group_IT_number 14
_symmetry_cell_setting monoclinic
_symmetry_space_group_name_Hall '-P 2yn'
_symmetry_space_group_name_H-M 'P 1 21/n 1'
_atom_sites_solution_hydrogens none
_atom_sites_solution_primary direct
_atom_sites_solution_secondary difmap
_audit_creation_method SHELXL-97
_cell_angle_alpha 90.00
_cell_angle_beta 97.72(3)
_cell_angle_gamma 90.00
_cell_formula_units_Z 4
_cell_length_a 5.9388(12)
_cell_length_b 12.164(2)
_cell_length_c 21.118(4)
_cell_measurement_reflns_used 4844
_cell_measurement_temperature 293(2)
_cell_measurement_theta_max 27.4839
_cell_measurement_theta_min 1.6741
_cell_volume 1511.7(5)
_computing_structure_refinement 'SHELXL-97 (Sheldrick, 1997)'
_computing_structure_solution 'SHELXS-97 (Sheldrick, 1990)'
_diffrn_ambient_temperature 293(2)
_diffrn_measured_fraction_theta_full 0.991
_diffrn_measured_fraction_theta_max 0.991
_diffrn_measurement_device
;
Saturn724+ (2x2 bin mode)
;
_diffrn_radiation_detector CCD
_diffrn_radiation_monochromator graphite
_diffrn_radiation_source 'fine-focus sealed tube'
_diffrn_radiation_type MoK\a
_diffrn_radiation_wavelength 0.71073
_diffrn_reflns_av_R_equivalents 0.0530
_diffrn_reflns_av_sigmaI/netI 0.0446
_diffrn_reflns_limit_h_max 7
_diffrn_reflns_limit_h_min -7
_diffrn_reflns_limit_k_max 15
_diffrn_reflns_limit_k_min -15
_diffrn_reflns_limit_l_max 27
_diffrn_reflns_limit_l_min -27
_diffrn_reflns_number 9752
_diffrn_reflns_theta_full 27.48
_diffrn_reflns_theta_max 27.48
_diffrn_reflns_theta_min 1.94
_exptl_absorpt_coefficient_mu 0.064
_exptl_absorpt_correction_T_max 1.0000
_exptl_absorpt_correction_T_min 0.7814
_exptl_absorpt_correction_type multi-scan
_exptl_crystal_colour Colorless
_exptl_crystal_density_diffrn 1.153
_exptl_crystal_density_method 'not measured'
_exptl_crystal_description Plate
_exptl_crystal_F_000 568
_exptl_crystal_size_max 0.348
_exptl_crystal_size_mid 0.333
_exptl_crystal_size_min 0.204
_refine_diff_density_max 0.476
_refine_diff_density_min -0.521
_refine_diff_density_rms 0.137
_refine_ls_extinction_method none
_refine_ls_goodness_of_fit_ref 1.139
_refine_ls_hydrogen_treatment none
_refine_ls_matrix_type full
_refine_ls_number_parameters 181
_refine_ls_number_reflns 3439
_refine_ls_number_restraints 0
_refine_ls_restrained_S_all 1.139
_refine_ls_R_factor_all 0.0871
_refine_ls_R_factor_gt 0.0725
_refine_ls_shift/su_max 0.000
_refine_ls_shift/su_mean 0.000
_refine_ls_structure_factor_coef Fsqd
_refine_ls_weighting_details 'calc w=1/[\s^2^(Fo^2^)+(0.1752P)^2^+0.3413P] where P=(Fo^2^+2Fc^2^)/3'
_refine_ls_weighting_scheme calc
_refine_ls_wR_factor_gt 0.2191
_refine_ls_wR_factor_ref 0.2614
_reflns_number_gt 3088
_reflns_number_total 3439
_reflns_threshold_expression >2sigma(I)
_cod_data_source_file ol501655g_si_002.cif
_cod_data_source_block mx2323
_cod_depositor_comments 'Adding full bibliography for 1517072--1517074.cif.'
_cod_original_sg_symbol_H-M p_1_21/n_1
_cod_database_code 1517072

loop_
_symmetry_equiv_pos_as_xyz
'x, y, z'
'-x+1/2, y+1/2, -z+1/2'
'-x, -y, -z'
'x-1/2, -y-1/2, z-1/2'

loop_
_atom_site_label
_atom_site_type_symbol
_atom_site_fract_x
_atom_site_fract_y
_atom_site_fract_z
_atom_site_U_iso_or_equiv
_atom_site_adp_type
_atom_site_occupancy
_atom_site_symmetry_multiplicity
_atom_site_calc_flag
_atom_site_refinement_flags
C8 C 0.0209(3) 0.87267(14) 0.14536(8) 0.0229(4) Uani 1 1 d .
C6 C -0.1354(3) 0.68259(14) 0.16144(8) 0.0232(4) Uani 1 1 d .
C19 C -0.6618(3) 0.59402(16) 0.05414(9) 0.0316(5) Uani 1 1 d .
H19A H -0.7866 0.5491 0.0572 0.038 Uiso 1 1 calc R
C9 C 0.1998(3) 0.89420(15) 0.11035(9) 0.0269(4) Uani 1 1 d .
H9A H 0.3137 0.8421 0.1090 0.032 Uiso 1 1 calc R
C14 C -0.3066(3) 0.67242(13) 0.10451(8) 0.0223(4) Uani 1 1 d .
C15 C -0.2917(3) 0.72800(16) 0.04711(9) 0.0281(4) Uani 1 1 d .
H15A H -0.1681 0.7737 0.0440 0.034 Uiso 1 1 calc R
C13 C -0.1457(3) 0.95267(15) 0.14737(9) 0.0287(4) Uani 1 1 d .
H13A H -0.2654 0.9397 0.1706 0.034 Uiso 1 1 calc R
C7 C 0.0065(3) 0.76641(14) 0.17928(8) 0.0225(4) Uani 1 1 d .
C10 C 0.2088(4) 0.99302(17) 0.07758(9) 0.0333(5) Uani 1 1 d .
H10A H 0.3271 1.0062 0.0539 0.040 Uiso 1 1 calc R
C17 C -0.6466(3) 0.64929(15) -0.00286(9) 0.0270(4) Uani 1 1 d .
C3 C 0.1421(3) 0.74744(15) 0.24511(8) 0.0255(4) Uani 1 1 d .
C2 C 0.3915(3) 0.78161(18) 0.24983(9) 0.0328(5) Uani 1 1 d .
H2A H 0.4011 0.8598 0.2448 0.049 Uiso 1 1 calc R
H2B H 0.4605 0.7457 0.2168 0.049 Uiso 1 1 calc R
H2C H 0.4696 0.7607 0.2908 0.049 Uiso 1 1 calc R
C16 C -0.4580(3) 0.71609(16) -0.00498(9) 0.0299(5) Uani 1 1 d .
H16A H -0.4431 0.7539 -0.0425 0.036 Uiso 1 1 calc R
C1 C 0.0313(4) 0.81213(19) 0.29505(9) 0.0358(5) Uani 1 1 d .
H1A H 0.0519 0.8895 0.2888 0.054 Uiso 1 1 calc R
H1B H 0.1008 0.7918 0.3371 0.054 Uiso 1 1 calc R
H1C H -0.1281 0.7956 0.2906 0.054 Uiso 1 1 calc R
C18 C -0.8249(4) 0.63404(17) -0.05986(10) 0.0350(5) Uani 1 1 d .
H18A H -0.7883 0.6788 -0.0945 0.053 Uiso 1 1 calc R
H18B H -0.9704 0.6554 -0.0489 0.053 Uiso 1 1 calc R
H18C H -0.8298 0.5582 -0.0725 0.053 Uiso 1 1 calc R
C20 C -0.4957(3) 0.60442(15) 0.10623(9) 0.0292(4) Uani 1 1 d .
H20A H -0.5098 0.5653 0.1433 0.035 Uiso 1 1 calc R
C12 C -0.1352(4) 1.05175(16) 0.11501(10) 0.0337(5) Uani 1 1 d .
H12A H -0.2472 1.1047 0.1167 0.040 Uiso 1 1 calc R
C5 C -0.1095(3) 0.59272(15) 0.21201(9) 0.0297(4) Uani 1 1 d .
H5A H -0.1005 0.5207 0.1928 0.036 Uiso 1 1 calc R
H5B H -0.2354 0.5936 0.2369 0.036 Uiso 1 1 calc R
C4 C 0.1135(4) 0.62257(17) 0.25323(10) 0.0335(5) Uani 1 1 d .
H4A H 0.2395 0.5832 0.2390 0.040 Uiso 1 1 calc R
H4B H 0.1068 0.6044 0.2977 0.040 Uiso 1 1 calc R
C11 C 0.0427(4) 1.07143(16) 0.08019(10) 0.0358(5) Uani 1 1 d .
H11A H 0.0500 1.1377 0.0585 0.043 Uiso 1 1 calc R

loop_
_atom_site_aniso_label
_atom_site_aniso_U_11
_atom_site_aniso_U_22
_atom_site_aniso_U_33
_atom_site_aniso_U_23
_atom_site_aniso_U_13
_atom_site_aniso_U_12
C8 0.0242(9) 0.0231(8) 0.0205(8) -0.0012(6) -0.0005(6) -0.0023(6)
C6 0.0251(9) 0.0232(8) 0.0212(8) 0.0012(6) 0.0023(7) 0.0023(6)
C19 0.0310(10) 0.0284(9) 0.0349(10) -0.0016(8) 0.0024(8) -0.0097(7)
C9 0.0251(9) 0.0291(9) 0.0264(9) -0.0015(7) 0.0028(7) -0.0025(7)
C14 0.0248(9) 0.0196(8) 0.0219(8) -0.0012(6) 0.0013(7) 0.0001(6)
C15 0.0284(10) 0.0315(9) 0.0246(9) 0.0005(7) 0.0042(7) -0.0065(7)
C13 0.0288(10) 0.0266(9) 0.0303(9) 0.0009(7) 0.0032(8) 0.0000(7)
C7 0.0218(8) 0.0249(8) 0.0209(8) -0.0004(6) 0.0036(6) 0.0032(6)
C10 0.0372(11) 0.0364(10) 0.0266(9) 0.0008(8) 0.0050(8) -0.0114(8)
C17 0.0282(10) 0.0262(9) 0.0257(9) -0.0063(7) -0.0004(7) 0.0009(7)
C3 0.0238(9) 0.0298(9) 0.0223(8) 0.0020(6) 0.0006(7) 0.0021(7)
C2 0.0258(10) 0.0418(11) 0.0295(10) 0.0002(8) -0.0015(8) 0.0003(8)
C16 0.0334(11) 0.0333(10) 0.0228(9) 0.0009(7) 0.0026(8) -0.0041(7)
C1 0.0338(11) 0.0494(12) 0.0242(9) -0.0056(8) 0.0045(8) 0.0001(9)
C18 0.0335(11) 0.0359(10) 0.0330(10) -0.0057(8) -0.0055(8) -0.0012(8)
C20 0.0334(10) 0.0252(9) 0.0288(9) 0.0044(7) 0.0034(8) -0.0063(7)
C12 0.0367(11) 0.0255(9) 0.0377(11) 0.0026(8) 0.0003(9) 0.0033(7)
C5 0.0338(10) 0.0251(8) 0.0291(9) 0.0068(7) 0.0000(8) -0.0009(7)
C4 0.0336(11) 0.0330(10) 0.0315(10) 0.0085(8) -0.0044(8) 0.0023(8)
C11 0.0474(13) 0.0273(9) 0.0304(10) 0.0068(7) -0.0037(9) -0.0089(8)

loop_
_atom_type_symbol
_atom_type_description
_atom_type_scat_dispersion_real
_atom_type_scat_dispersion_imag
_atom_type_scat_source
C C 0.0033 0.0016 'International Tables Vol C Tables 4.2.6.8 and 6.1.1.4'
H H 0.0000 0.0000 'International Tables Vol C Tables 4.2.6.8 and 6.1.1.4'

loop_
_geom_angle_atom_site_label_1
_geom_angle_atom_site_label_2
_geom_angle_atom_site_label_3
_geom_angle
C13 C8 C9 118.60(16)
C13 C8 C7 120.42(15)
C9 C8 C7 120.97(16)
C7 C6 C14 129.13(16)
C7 C6 C5 110.36(16)
C14 C6 C5 120.43(15)
C20 C19 C17 121.46(17)
C10 C9 C8 120.48(18)
C20 C14 C15 116.86(17)
C20 C14 C6 119.81(15)
C15 C14 C6 123.33(15)
C16 C15 C14 121.08(17)
C12 C13 C8 120.78(18)
C6 C7 C8 126.81(16)
C6 C7 C3 111.99(15)
C8 C7 C3 120.86(15)
C11 C10 C9 120.16(18)
C16 C17 C19 117.16(18)
C16 C17 C18 122.03(17)
C19 C17 C18 120.79(17)
C7 C3 C2 113.94(15)
C7 C3 C1 109.03(15)
C2 C3 C1 108.49(16)
C7 C3 C4 101.41(14)
C2 C3 C4 112.40(16)
C1 C3 C4 111.45(16)
C15 C16 C17 121.88(17)
C19 C20 C14 121.56(17)
C11 C12 C13 119.84(19)
C6 C5 C4 103.13(15)
C5 C4 C3 105.73(15)
C10 C11 C12 120.14(18)

loop_
_geom_bond_atom_site_label_1
_geom_bond_atom_site_label_2
_geom_bond_distance
C8 C13 1.392(3)
C8 C9 1.399(2)
C8 C7 1.486(2)
C6 C7 1.344(2)
C6 C14 1.472(2)
C6 C5 1.521(2)
C19 C20 1.382(3)
C19 C17 1.392(3)
C9 C10 1.392(3)
C14 C20 1.399(2)
C14 C15 1.401(2)
C15 C16 1.384(3)
C13 C12 1.391(3)
C7 C3 1.528(2)
C10 C11 1.379(3)
C17 C16 1.389(3)
C17 C18 1.504(3)
C3 C2 1.529(3)
C3 C1 1.533(3)
C3 C4 1.540(3)
C12 C11 1.387(3)
C5 C4 1.528(3)
